data_1010272
loop_
_publ_author_name
'Zintl, E.'
'Loosen, K.'

_publ_section_title
;
 Siliciumdisulfid, ein anorganischer Faserstoff mit Kettenmolek\"ulen
;
_journal_coden_ASTM ZPCAAI
_journal_issue 1
_journal_name_full
;
 Zeitschrift fuer Physikalische Chemie, Abteilung A: Chemische Thermodynamik,
 Kinetik, Elektrochemie, Eigenschaftslehre
;
_journal_page_first 301
_journal_page_last 311
_journal_paper_doi 10.1515/zpch-1935-17428
_journal_volume 174
_journal_year 1935
_chemical_formula_structural 'Si S2'
_chemical_formula_sum 'S2 Si'
_chemical_name_systematic 'Silicon catena-sulfide'
_space_group_IT_number 72
_space_group_name_Hall '-I 2 2c (y,z-1/4,x)'
_space_group_name_H-M_alt 'I b a m (b,c,a+1/4)'
_symmetry_cell_setting orthorhombic
_symmetry_Int_Tables_number 72
_symmetry_space_group_name_H-M 'I b a m (b,c,a+1/4)'
_cell_angle_alpha 90
_cell_angle_beta 90
_cell_angle_gamma 90
_cell_formula_units_Z 4
_cell_length_a 5.6
_cell_length_b 5.53
_cell_length_c 9.55
_cell_volume 295.7
_exptl_crystal_density_meas 2.02
_cod_original_sg_symbol_H-M 'I c m a S'
_cod_database_code 1010272

loop_
_symmetry_equiv_pos_as_xyz
x,y,z
-x,y,-z
-x,-y,z
x,-y,-z
-x,1/2-y,-z
x,1/2-y,z
x,1/2+y,-z
-x,1/2+y,z
1/2+x,1/2+y,1/2+z
1/2-x,1/2+y,1/2-z
1/2-x,1/2-y,1/2+z
1/2+x,1/2-y,1/2-z
1/2-x,-y,1/2-z
1/2+x,-y,1/2+z
1/2+x,y,1/2-z
1/2-x,y,1/2+z

loop_
_atom_site_label
_atom_site_type_symbol
_atom_site_symmetry_multiplicity
_atom_site_Wyckoff_symbol
_atom_site_fract_x
_atom_site_fract_y
_atom_site_fract_z
_atom_site_occupancy
_atom_site_attached_hydrogens
_atom_site_calc_flag
Si1 Si4+ 4 c 0. 0. 0. 1. 0 d
S1 S2- 8 j 0.208 0.25 0.119 1. 0 d

loop_
_atom_type_symbol
_atom_type_oxidation_number
Si4+ 4.000
S2- -2.000
